data_4029201
loop_
_publ_author_name
'Sorto, Nohemy A.'
'Di Maso, Michael J.'
'Mu\~noz, Manuel A'
'Dougherty, Ryan J.'
'Fettinger, James C.'
'Shaw, Jared T.'

_publ_section_title
;
 Diastereoselective Synthesis of \g- and \d-Lactams from Imines and
 Sulfone-Substituted Anhydrides.
;
_journal_issue 6
_journal_name_full 'The Journal of organic chemistry'
_journal_page_first 2601
_journal_page_last 2610
_journal_paper_doi 10.1021/jo500050n
_journal_volume 79
_journal_year 2014
_chemical_formula_moiety 'C19 H21 N O3 S'
_chemical_formula_sum 'C19 H21 N O3 S'
_chemical_formula_weight 343.43
_space_group_crystal_system orthorhombic
_space_group_IT_number 61
_space_group_name_Hall '-P 2ac 2ab'
_space_group_name_H-M_alt 'P b c a'
_symmetry_space_group_name_Hall '-P 2ac 2ab'
_symmetry_space_group_name_H-M 'P b c a'
_atom_sites_solution_hydrogens geom
_atom_sites_solution_primary direct
_audit_creation_date 2013-03-25
_audit_creation_method
;
  Olex2 1.2
  (compiled 2013.03.22 svn.r2654, GUI svn.r4446)
;
_cell_angle_alpha 90
_cell_angle_beta 90
_cell_angle_gamma 90
_cell_formula_units_Z 8
_cell_length_a 8.635(2)
_cell_length_b 14.029(4)
_cell_length_c 28.189(7)
_cell_measurement_reflns_used 9781
_cell_measurement_temperature 90(2)
_cell_measurement_theta_max 27.479
_cell_measurement_theta_min 2.767
_cell_volume 3414.8(15)
_computing_molecular_graphics
;
O. V. Dolomanov, L. J. Bourhis, R. J. Gildea, J. A. K. Howard and H. Puschmann,
OLEX2: a complete structure solution, refinement and analysis program.
J. Appl. Cryst. (2009). 42, 339-341.
;
_computing_publication_material
;
O. V. Dolomanov, L. J. Bourhis, R. J. Gildea, J. A. K. Howard and H. Puschmann,
OLEX2: a complete structure solution, refinement and analysis program.
J. Appl. Cryst. (2009). 42, 339-341.
;
_computing_structure_refinement
;
XL, G.M. Sheldrick, Acta Cryst.
(2008). A64, 112-122
;
_computing_structure_solution
;
XS, G.M. Sheldrick, Acta Cryst.
(2008). A64, 112-122
;
_diffrn_ambient_temperature 90(2)
_diffrn_measured_fraction_theta_full 0.999
_diffrn_measured_fraction_theta_max 0.999
_diffrn_measurement_device_type 'Bruker APEX-II CCD'
_diffrn_measurement_method '\f and \w scans'
_diffrn_radiation_monochromator graphite
_diffrn_radiation_type MoK\a
_diffrn_radiation_wavelength 0.71073
_diffrn_reflns_av_R_equivalents 0.0324
_diffrn_reflns_av_unetI/netI 0.0150
_diffrn_reflns_Laue_measured_fraction_full 0.999
_diffrn_reflns_Laue_measured_fraction_max 0.999
_diffrn_reflns_limit_h_max 11
_diffrn_reflns_limit_h_min -11
_diffrn_reflns_limit_k_max 18
_diffrn_reflns_limit_k_min -18
_diffrn_reflns_limit_l_max 36
_diffrn_reflns_limit_l_min -36
_diffrn_reflns_number 41727
_diffrn_reflns_point_group_measured_fraction_full 0.999
_diffrn_reflns_point_group_measured_fraction_max 0.999
_diffrn_reflns_theta_full 25.242
_diffrn_reflns_theta_max 27.503
_diffrn_reflns_theta_min 2.766
_diffrn_standards_number 0
_exptl_absorpt_coefficient_mu 0.206
_exptl_absorpt_correction_T_max 0.7456
_exptl_absorpt_correction_T_min 0.7059
_exptl_absorpt_correction_type multi-scan
_exptl_absorpt_process_details
;
SADABS-2008/1 (Bruker,2008) was used for absorption correction.
wR2(int) was 0.0490 before and 0.0455 after correction.
The Ratio of minimum to maximum transmission is 0.9468.
The \l/2 correction factor is 0.0015.
;
_exptl_crystal_colour 'clear colourless'
_exptl_crystal_colour_lustre clear
_exptl_crystal_colour_primary colourless
_exptl_crystal_density_diffrn 1.336
_exptl_crystal_description block
_exptl_crystal_F_000 1456
_exptl_crystal_recrystallization_method 'Crystallized from 1:1 dichloromethane:hexanes'
_exptl_crystal_size_max 0.261
_exptl_crystal_size_mid 0.26
_exptl_crystal_size_min 0.208
_refine_diff_density_max 0.396
_refine_diff_density_min -0.406
_refine_diff_density_rms 0.046
_refine_ls_extinction_method none
_refine_ls_goodness_of_fit_ref 1.050
_refine_ls_hydrogen_treatment constr
_refine_ls_matrix_type full
_refine_ls_number_parameters 219
_refine_ls_number_reflns 3922
_refine_ls_number_restraints 0
_refine_ls_restrained_S_all 1.050
_refine_ls_R_factor_all 0.0339
_refine_ls_R_factor_gt 0.0308
_refine_ls_shift/su_max 0.001
_refine_ls_shift/su_mean 0.000
_refine_ls_structure_factor_coef Fsqd
_refine_ls_weighting_details
;
 w=1/[\s^2^(Fo^2^)+(0.0388P)^2^+2.0277P]
 where P=(Fo^2^+2Fc^2^)/3
;
_refine_ls_weighting_scheme calc
_refine_ls_wR_factor_gt 0.0804
_refine_ls_wR_factor_ref 0.0830
_reflns_Friedel_coverage 0.000
_reflns_number_gt 3585
_reflns_number_total 3922
_reflns_threshold_expression 'I > 2\s(I)'
_cod_data_source_file jo500050n_si_005.cif
_cod_data_source_block mjd004
_cod_depositor_comments
;
The following automatic conversions were performed:

'_diffrn_ambient_temperature' value '90 (2)' was changed to '90(2)' -
the value was reformatted.

Automatic conversion script
Id: cif_fix_values 2281 2013-09-26 08:29:07Z andrius 
;
_cod_original_cell_volume 3414.6(15)
_cod_database_code 4029201
_olex2_refinement_description
;
1. Fixed Uiso
 At 1.2 times of:
  All C(H) groups, All C(H,H) groups
 At 1.5 times of:
  All C(H,H,H) groups
2.a Ternary CH refined with riding coordinates:
 C3(H3), C4(H4), C5(H5)
2.b Secondary CH2 refined with riding coordinates:
 C2(H2a,H2b)
2.c Aromatic/amide H refined with riding coordinates:
 C19(H19), C15(H15), C18(H18), C9(H9), C16(H16), C13(H13), C17(H17), C10(H10),
 C11(H11), C12(H12)
2.d Idealised Me refined as rotating group:
 C6(H6a,H6b,H6c), C7(H7a,H7b,H7c)
;
_shelx_estimated_absorpt_t_max 0.958
_shelx_estimated_absorpt_t_min 0.948
_shelx_space_group_comment
;
The symmetry employed for this shelxl refinement is uniquely defined
by the following loop, which should always be used as a source of
symmetry information in preference to the above space-group names.
They are only intended as comments.
;
_shelxl_version_number 2012-9

loop_
_space_group_symop_operation_xyz
'x, y, z'
'-x+1/2, -y, z+1/2'
'x+1/2, -y+1/2, -z'
'-x, y+1/2, -z+1/2'
'-x, -y, -z'
'x-1/2, y, -z-1/2'
'-x-1/2, y-1/2, z'
'x, -y-1/2, z-1/2'

loop_
_atom_site_label
_atom_site_type_symbol
_atom_site_fract_x
_atom_site_fract_y
_atom_site_fract_z
_atom_site_U_iso_or_equiv
_atom_site_adp_type
_atom_site_occupancy
_atom_site_site_symmetry_order
_atom_site_calc_flag
_atom_site_refinement_flags_posn
_atom_site_refinement_flags_adp
S1 S 0.52083(3) 0.64021(2) 0.66637(2) 0.01290(8) Uani 1 1 d . .
O1 O 0.12685(11) 0.36634(6) 0.61793(3) 0.02061(19) Uani 1 1 d . .
O2 O 0.64111(10) 0.67425(6) 0.63497(3) 0.01898(19) Uani 1 1 d . .
O3 O 0.48071(11) 0.69568(6) 0.70764(3) 0.0200(2) Uani 1 1 d . .
N1 N 0.32676(11) 0.46406(6) 0.59751(3) 0.01277(19) Uani 1 1 d . .
C14 C 0.57744(13) 0.52559(8) 0.68597(4) 0.0124(2) Uani 1 1 d . .
C8 C 0.31097(13) 0.60161(8) 0.54151(4) 0.0131(2) Uani 1 1 d . .
C19 C 0.68691(13) 0.47595(8) 0.65936(4) 0.0151(2) Uani 1 1 d . .
H19 H 0.7252 0.5016 0.6313 0.018 Uiso 1 1 calc R U
C3 C 0.20571(14) 0.60129(8) 0.66120(4) 0.0140(2) Uani 1 1 d . .
H3 H 0.2421 0.5673 0.6895 0.017 Uiso 1 1 calc R U
C15 C 0.51951(14) 0.48885(9) 0.72839(4) 0.0158(2) Uani 1 1 d . .
H15 H 0.4472 0.5229 0.7460 0.019 Uiso 1 1 calc R U
C18 C 0.73822(14) 0.38753(9) 0.67533(4) 0.0175(2) Uani 1 1 d . .
H18 H 0.8113 0.3536 0.6580 0.021 Uiso 1 1 calc R U
C4 C 0.34819(13) 0.62795(8) 0.63089(4) 0.0114(2) Uani 1 1 d . .
H4 H 0.3268 0.6912 0.6177 0.014 Uiso 1 1 calc R U
C9 C 0.21729(14) 0.54693(9) 0.51186(4) 0.0187(2) Uani 1 1 d . .
H9 H 0.1906 0.4852 0.5206 0.022 Uiso 1 1 calc R U
C2 C 0.09995(13) 0.53436(8) 0.63317(4) 0.0152(2) Uani 1 1 d . .
H2A H 0.0143 0.5149 0.6532 0.018 Uiso 1 1 calc R U
H2B H 0.0574 0.5685 0.6062 0.018 Uiso 1 1 calc R U
C5 C 0.37816(13) 0.56152(7) 0.58788(4) 0.0113(2) Uani 1 1 d . .
H5 H 0.4907 0.5587 0.5836 0.014 Uiso 1 1 calc R U
C1 C 0.18360(14) 0.44665(8) 0.61559(4) 0.0144(2) Uani 1 1 d . .
C16 C 0.57174(14) 0.40030(8) 0.74388(4) 0.0179(2) Uani 1 1 d . .
H16 H 0.5342 0.3747 0.7720 0.021 Uiso 1 1 calc R U
C13 C 0.35089(15) 0.69368(8) 0.52739(4) 0.0175(2) Uani 1 1 d . .
H13 H 0.4140 0.7309 0.5467 0.021 Uiso 1 1 calc R U
C17 C 0.67995(14) 0.35014(8) 0.71727(4) 0.0174(2) Uani 1 1 d . .
H17 H 0.7137 0.2908 0.7277 0.021 Uiso 1 1 calc R U
C10 C 0.16331(15) 0.58440(11) 0.46906(4) 0.0245(3) Uani 1 1 d . .
H10 H 0.1005 0.5474 0.4496 0.029 Uiso 1 1 calc R U
C6 C 0.41663(14) 0.38702(8) 0.57605(4) 0.0178(2) Uani 1 1 d . .
H6A H 0.4467 0.4049 0.5445 0.027 Uiso 1 1 calc R U
H6B H 0.3547 0.3302 0.5748 0.027 Uiso 1 1 calc R U
H6C H 0.5075 0.3753 0.5948 0.027 Uiso 1 1 calc R U
C11 C 0.20209(16) 0.67563(11) 0.45539(4) 0.0256(3) Uani 1 1 d . .
H11 H 0.1653 0.7004 0.4269 0.031 Uiso 1 1 calc R U
C7 C 0.11628(16) 0.68972(9) 0.67745(5) 0.0212(3) Uani 1 1 d . .
H7A H 0.1857 0.7328 0.6932 0.032 Uiso 1 1 calc R U
H7B H 0.0356 0.6710 0.6990 0.032 Uiso 1 1 calc R U
H7C H 0.0714 0.7208 0.6504 0.032 Uiso 1 1 calc R U
C12 C 0.29663(16) 0.73026(9) 0.48452(4) 0.0239(3) Uani 1 1 d . .
H12 H 0.3239 0.7917 0.4754 0.029 Uiso 1 1 calc R U

loop_
_atom_site_aniso_label
_atom_site_aniso_U_11
_atom_site_aniso_U_22
_atom_site_aniso_U_33
_atom_site_aniso_U_23
_atom_site_aniso_U_13
_atom_site_aniso_U_12
S1 0.01734(15) 0.00879(14) 0.01257(14) 0.00032(9) -0.00404(10) -0.00161(10)
O1 0.0235(5) 0.0141(4) 0.0242(4) 0.0004(3) 0.0012(4) -0.0059(3)
O2 0.0191(4) 0.0164(4) 0.0215(4) 0.0057(3) -0.0038(3) -0.0067(3)
O3 0.0315(5) 0.0130(4) 0.0155(4) -0.0045(3) -0.0077(4) 0.0031(3)
N1 0.0151(5) 0.0091(4) 0.0141(4) -0.0011(3) 0.0003(4) 0.0007(3)
C14 0.0135(5) 0.0102(5) 0.0136(5) 0.0003(4) -0.0038(4) -0.0011(4)
C8 0.0126(5) 0.0163(5) 0.0103(5) -0.0005(4) 0.0013(4) 0.0027(4)
C19 0.0141(5) 0.0181(6) 0.0130(5) 0.0009(4) -0.0014(4) -0.0003(4)
C3 0.0164(5) 0.0140(5) 0.0117(5) -0.0005(4) 0.0010(4) 0.0014(4)
C15 0.0171(6) 0.0156(5) 0.0147(5) 0.0008(4) 0.0007(4) 0.0024(4)
C18 0.0163(5) 0.0181(6) 0.0181(5) -0.0028(4) -0.0021(4) 0.0051(4)
C4 0.0143(5) 0.0101(5) 0.0099(5) -0.0002(4) -0.0022(4) 0.0009(4)
C9 0.0171(6) 0.0241(6) 0.0148(5) -0.0005(5) -0.0007(4) -0.0030(5)
C2 0.0135(5) 0.0164(5) 0.0155(5) 0.0005(4) 0.0012(4) -0.0003(4)
C5 0.0122(5) 0.0104(5) 0.0114(5) -0.0008(4) -0.0002(4) -0.0008(4)
C1 0.0166(5) 0.0149(5) 0.0118(5) 0.0009(4) -0.0017(4) -0.0014(4)
C16 0.0188(6) 0.0167(5) 0.0182(6) 0.0055(4) 0.0004(4) -0.0011(5)
C13 0.0239(6) 0.0155(5) 0.0131(5) -0.0002(4) 0.0029(4) 0.0027(5)
C17 0.0178(6) 0.0125(5) 0.0218(6) 0.0015(4) -0.0053(5) 0.0010(4)
C10 0.0176(6) 0.0423(8) 0.0135(6) -0.0028(5) -0.0033(5) 0.0009(5)
C6 0.0197(6) 0.0122(5) 0.0214(6) -0.0042(4) 0.0015(5) 0.0020(4)
C11 0.0263(7) 0.0394(8) 0.0112(5) 0.0046(5) 0.0016(5) 0.0167(6)
C7 0.0250(6) 0.0182(6) 0.0203(6) -0.0033(5) 0.0060(5) 0.0051(5)
C12 0.0356(7) 0.0198(6) 0.0165(6) 0.0049(5) 0.0075(5) 0.0106(5)

loop_
_atom_type_symbol
_atom_type_description
_atom_type_scat_dispersion_real
_atom_type_scat_dispersion_imag
_atom_type_scat_source
C C 0.0033 0.0016 'International Tables Vol C Tables 4.2.6.8 and 6.1.1.4'
H H 0.0000 0.0000 'International Tables Vol C Tables 4.2.6.8 and 6.1.1.4'
N N 0.0061 0.0033 'International Tables Vol C Tables 4.2.6.8 and 6.1.1.4'
O O 0.0106 0.0060 'International Tables Vol C Tables 4.2.6.8 and 6.1.1.4'
S S 0.1246 0.1234 'International Tables Vol C Tables 4.2.6.8 and 6.1.1.4'

loop_
_geom_angle_atom_site_label_1
_geom_angle_atom_site_label_2
_geom_angle_atom_site_label_3
_geom_angle
O2 S1 C14 107.03(5)
O2 S1 C4 106.60(5)
O3 S1 O2 119.23(6)
O3 S1 C14 107.76(5)
O3 S1 C4 107.48(5)
C14 S1 C4 108.36(5)
C1 N1 C5 120.90(9)
C1 N1 C6 120.34(10)
C6 N1 C5 116.95(9)
C19 C14 S1 118.27(9)
C19 C14 C15 121.35(10)
C15 C14 S1 120.29(9)
C9 C8 C5 121.87(10)
C9 C8 C13 118.82(11)
C13 C8 C5 119.23(10)
C18 C19 C14 119.15(11)
C2 C3 C4 109.79(9)
C2 C3 C7 110.53(10)
C7 C3 C4 111.78(10)
C16 C15 C14 118.84(11)
C17 C18 C19 119.80(11)
C3 C4 S1 112.02(8)
C3 C4 C5 114.84(9)
C5 C4 S1 110.67(8)
C8 C9 C10 120.33(12)
C1 C2 C3 112.58(10)
N1 C5 C8 112.66(9)
N1 C5 C4 111.46(9)
C8 C5 C4 112.46(9)
O1 C1 N1 123.15(11)
O1 C1 C2 122.55(11)
N1 C1 C2 114.30(10)
C17 C16 C15 120.05(11)
C12 C13 C8 120.35(12)
C18 C17 C16 120.81(11)
C11 C10 C9 120.68(12)
C10 C11 C12 119.34(11)
C11 C12 C13 120.48(12)

loop_
_geom_bond_atom_site_label_1
_geom_bond_atom_site_label_2
_geom_bond_distance
S1 O2 1.4457(9)
S1 O3 1.4419(9)
S1 C14 1.7691(12)
S1 C4 1.8034(12)
O1 C1 1.2304(15)
N1 C5 1.4629(14)
N1 C1 1.3592(15)
N1 C6 1.4616(14)
C14 C19 1.3933(16)
C14 C15 1.3950(16)
C8 C9 1.3933(16)
C8 C5 1.5367(15)
C8 C13 1.3948(17)
C19 C18 1.3920(17)
C3 C4 1.5438(16)
C3 C2 1.5297(16)
C3 C7 1.5314(16)
C15 C16 1.3918(16)
C18 C17 1.3878(17)
C4 C5 1.5509(15)
C9 C10 1.3960(17)
C2 C1 1.5103(16)
C16 C17 1.3895(17)
C13 C12 1.3939(17)
C10 C11 1.378(2)
C11 C12 1.389(2)
